data_7115707
loop_
_publ_author_name
'Peiyi Wang'
'Yuan Lin'
'Mark Smith'
'Sheng Feng'
'Baoan Song'
'Song Yang'
'Jun Hu'

_publ_section_title
;
 Host-guest interaction manipulated self-assembly of pyridinium-tailored
 naphthalene
;
_journal_name_full Chem.Commun.
_journal_page_first 11950
_journal_paper_doi 10.1039/C4cc05538A
_journal_volume 50
_journal_year 2014
_chemical_formula_moiety 'Br, H2 O, C27 H34 N O2'
_chemical_formula_sum 'C27 H36 Br N O3'
_chemical_formula_weight 502.48
_chemical_name_common 2-NP
_chemical_name_systematic
;
 ? 
;
_space_group_crystal_system triclinic
_space_group_IT_number 2
_space_group_name_Hall '-P 1'
_space_group_name_H-M_alt 'P -1'
_symmetry_space_group_name_Hall '-P 1'
_symmetry_space_group_name_H-M 'P -1'
_atom_sites_solution_hydrogens geom
_atom_sites_solution_primary direct
_atom_sites_solution_secondary difmap
_audit_creation_date 2013-07-31
_audit_creation_method
;
  Olex2 1.2
  (compiled Apr 23 2013 17:59:47, GUI svn.r4466)
;
_cell_angle_alpha 92.198(3)
_cell_angle_beta 95.579(3)
_cell_angle_gamma 101.425(3)
_cell_formula_units_Z 2
_cell_length_a 7.5480(11)
_cell_length_b 8.2091(12)
_cell_length_c 20.886(3)
_cell_measurement_reflns_used 9252
_cell_measurement_temperature 100(2)
_cell_measurement_theta_max 27.55
_cell_measurement_theta_min 2.54
_cell_volume 1260.3(3)
_computing_cell_refinement 'SAINT v6.45A (Bruker, 2003)'
_computing_data_reduction 'SAINT v6.45A (Bruker, 2003)'
_computing_molecular_graphics
;
O. V. Dolomanov, L. J. Bourhis, R. J. Gildea, J. A. K. Howard and H. Puschmann,
OLEX2: a complete structure solution, refinement and analysis program.
J. Appl. Cryst. (2009). 42, 339-341.
;
_computing_publication_material
;
O. V. Dolomanov, L. J. Bourhis, R. J. Gildea, J. A. K. Howard and H. Puschmann,
OLEX2: a complete structure solution, refinement and analysis program.
J. Appl. Cryst. (2009). 42, 339-341.
;
_computing_structure_refinement
;
SHELXL, G.M. Sheldrick, Acta Cryst.
(2008). A64, 112-122
;
_computing_structure_solution
;
SHELXS, G.M. Sheldrick, Acta Cryst.
(2008). A64, 112-122
;
_diffrn_ambient_temperature 100(2)
_diffrn_measured_fraction_theta_full 0.995
_diffrn_measured_fraction_theta_max 0.995
_diffrn_measurement_device_type 'CCD area detector'
_diffrn_measurement_method 'phi and omega scans'
_diffrn_radiation_monochromator graphite
_diffrn_radiation_type MoK\a
_diffrn_radiation_wavelength 0.71073
_diffrn_reflns_av_R_equivalents 0.0319
_diffrn_reflns_av_unetI/netI 0.0299
_diffrn_reflns_limit_h_max 9
_diffrn_reflns_limit_h_min -9
_diffrn_reflns_limit_k_max 10
_diffrn_reflns_limit_k_min -10
_diffrn_reflns_limit_l_max 27
_diffrn_reflns_limit_l_min -27
_diffrn_reflns_number 22971
_diffrn_reflns_theta_full 27.79
_diffrn_reflns_theta_max 27.79
_diffrn_reflns_theta_min 1.96
_diffrn_source 'fine-focus sealed tube'
_diffrn_source_current 35.0
_diffrn_source_power 1.575
_diffrn_source_target Mo
_diffrn_source_voltage 45.0
_exptl_absorpt_coefficient_mu 1.658
_exptl_absorpt_correction_T_max 1
_exptl_absorpt_correction_T_min 0.764520
_exptl_absorpt_correction_type multi-scan
_exptl_absorpt_process_details
;
SADABS v.2.10 (Bruker,2003) was used for absorption correction.
R(int) was 0.0738 before and 0.0299 after correction.
The Ratio of minimum to maximum transmission is 0.7645.
The \l/2 correction factor is 0.0015.
;
_exptl_crystal_colour colorless
_exptl_crystal_density_diffrn 1.324
_exptl_crystal_density_method 'not measured'
_exptl_crystal_description needle
_exptl_crystal_F_000 528
_exptl_crystal_size_max 0.54
_exptl_crystal_size_mid 0.22
_exptl_crystal_size_min 0.05
_refine_diff_density_max 0.754
_refine_diff_density_min -0.273
_refine_diff_density_rms 0.072
_refine_ls_extinction_method none
_refine_ls_goodness_of_fit_ref 1.056
_refine_ls_hydrogen_treatment mixed
_refine_ls_matrix_type full
_refine_ls_number_parameters 297
_refine_ls_number_reflns 5920
_refine_ls_number_restraints 1
_refine_ls_restrained_S_all 1.056
_refine_ls_R_factor_all 0.0360
_refine_ls_R_factor_gt 0.0314
_refine_ls_shift/su_max 0.001
_refine_ls_shift/su_mean 0.000
_refine_ls_structure_factor_coef Fsqd
_refine_ls_weighting_details 'calc w=1/[\s^2^(Fo^2^)+(0.0470P)^2^+0.2697P] where P=(Fo^2^+2Fc^2^)/3'
_refine_ls_weighting_scheme calc
_refine_ls_wR_factor_gt 0.0778
_refine_ls_wR_factor_ref 0.0800
_reflns_number_gt 5349
_reflns_number_total 5920
_reflns_threshold_expression >2sigma(I)
_cod_data_source_file c4cc05538a2.cif
_cod_data_source_block jh_nps
_cod_database_code 7115707
_olex2_refinement_description
;
1. Fixed Uiso
 At 1.2 times of:
  All C(H) groups, All C(H,H) groups
2. Restrained distances
 O3-H3WA \\sim O3-H3WB
 with sigma of 0.02
3.a Secondary CH2 refined with riding coordinates:
 C2(H2A,H2B), C3(H3A,H3B), C4(H4A,H4B), C5(H5A,H5B), C6(H6A,H6B), C7(H7A,H7B),
 C8(H8A,H8B), C9(H9A,H9B), C10(H10A,H10B), C11(H11A,H11B), C17(H17A,H17B)
3.b Aromatic/amide H refined with riding coordinates:
 C12(H12), C13(H13), C14(H14), C15(H15), C16(H16), C19(H19), C21(H21),
 C22(H22), C23(H23), C24(H24), C26(H26), C27(H27)
;

loop_
_space_group_symop_id
_space_group_symop_operation_xyz
1 'x, y, z'
2 '-x, -y, -z'

loop_
_atom_site_label
_atom_site_type_symbol
_atom_site_fract_x
_atom_site_fract_y
_atom_site_fract_z
_atom_site_U_iso_or_equiv
_atom_site_adp_type
_atom_site_occupancy
_atom_site_symmetry_multiplicity
_atom_site_calc_flag
_atom_site_refinement_flags
Br1 Br 0.53918(2) 0.307268(19) 0.098089(8) 0.02246(7) Uani 1 1 d .
O3 O 0.2864(2) 0.56501(17) 0.03517(7) 0.0288(3) Uani 1 1 d D
H3WA H 0.347(3) 0.510(3) 0.0502(12) 0.041(7) Uiso 1 1 d D
H3WB H 0.331(3) 0.595(3) 0.0046(10) 0.035(7) Uiso 1 1 d D
O1 O 0.61840(17) 0.41209(14) 0.55464(6) 0.0238(3) Uani 1 1 d .
O2 O 0.72673(16) 0.37312(14) 0.46015(6) 0.0200(2) Uani 1 1 d .
N1 N 1.00092(19) 1.91292(16) 0.89853(6) 0.0184(3) Uani 1 1 d .
C1 C 0.7122(2) 0.46547(19) 0.51369(8) 0.0176(3) Uani 1 1 d .
C2 C 0.8213(2) 0.64012(19) 0.51401(8) 0.0193(3) Uani 1 1 d .
H2A H 0.7549 0.7053 0.4848 0.023 Uiso 1 1 calc R
H2B H 0.9389 0.6368 0.4973 0.023 Uiso 1 1 calc R
C3 C 0.8572(2) 0.72735(19) 0.58142(8) 0.0201(3) Uani 1 1 d .
H3A H 0.7479 0.6941 0.6043 0.024 Uiso 1 1 calc R
H3B H 0.9586 0.6883 0.6057 0.024 Uiso 1 1 calc R
C4 C 0.9043(2) 0.91680(19) 0.58182(8) 0.0195(3) Uani 1 1 d .
H4A H 0.8089 0.9563 0.5543 0.023 Uiso 1 1 calc R
H4B H 1.0209 0.9516 0.5633 0.023 Uiso 1 1 calc R
C5 C 0.9202(2) 0.99741(19) 0.64995(8) 0.0199(3) Uani 1 1 d .
H5A H 0.8098 0.9498 0.6703 0.024 Uiso 1 1 calc R
H5B H 1.0256 0.9683 0.6756 0.024 Uiso 1 1 calc R
C6 C 0.9431(2) 1.18628(19) 0.65270(8) 0.0206(3) Uani 1 1 d .
H6A H 0.8408 1.2168 0.6257 0.025 Uiso 1 1 calc R
H6B H 1.0571 1.2355 0.6348 0.025 Uiso 1 1 calc R
C7 C 0.9487(2) 1.25794(19) 0.72145(8) 0.0201(3) Uani 1 1 d .
H7A H 1.0535 1.2295 0.7478 0.024 Uiso 1 1 calc R
H7B H 0.8369 1.2039 0.7396 0.024 Uiso 1 1 calc R
C8 C 0.9643(2) 1.4467(2) 0.72737(8) 0.0210(3) Uani 1 1 d .
H8A H 1.0771 1.5023 0.7102 0.025 Uiso 1 1 calc R
H8B H 0.8599 1.4767 0.7014 0.025 Uiso 1 1 calc R
C9 C 0.9674(2) 1.50780(19) 0.79746(8) 0.0211(3) Uani 1 1 d .
H9A H 1.0730 1.4777 0.8227 0.025 Uiso 1 1 calc R
H9B H 0.8562 1.4478 0.8144 0.025 Uiso 1 1 calc R
C10 C 0.9783(2) 1.6945(2) 0.80867(8) 0.0215(3) Uani 1 1 d .
H10A H 1.0927 1.7573 0.7948 0.026 Uiso 1 1 calc R
H10B H 0.8750 1.7281 0.7834 0.026 Uiso 1 1 calc R
C11 C 0.9722(2) 1.73185(19) 0.88011(8) 0.0214(3) Uani 1 1 d .
H11A H 0.8527 1.6757 0.8923 0.026 Uiso 1 1 calc R
H11B H 1.0669 1.6847 0.9048 0.026 Uiso 1 1 calc R
C12 C 0.8659(2) 1.9943(2) 0.88286(8) 0.0217(3) Uani 1 1 d .
H12 H 0.7573 1.9373 0.8582 0.026 Uiso 1 1 calc R
C13 C 0.8841(3) 2.1595(2) 0.90229(8) 0.0241(4) Uani 1 1 d .
H13 H 0.7885 2.2166 0.8914 0.029 Uiso 1 1 calc R
C14 C 1.0438(3) 2.2415(2) 0.93791(8) 0.0244(4) Uani 1 1 d .
H14 H 1.0581 2.3552 0.9521 0.029 Uiso 1 1 calc R
C15 C 1.1818(3) 2.1565(2) 0.95256(9) 0.0257(4) Uani 1 1 d .
H15 H 1.2926 2.2117 0.9763 0.031 Uiso 1 1 calc R
C16 C 1.1576(2) 1.9910(2) 0.93246(8) 0.0222(3) Uani 1 1 d .
H16 H 1.2518 1.9317 0.9426 0.027 Uiso 1 1 calc R
C17 C 0.6140(2) 0.20758(19) 0.45495(8) 0.0193(3) Uani 1 1 d .
H17A H 0.4899 0.2135 0.4651 0.023 Uiso 1 1 calc R
H17B H 0.6651 0.1371 0.4863 0.023 Uiso 1 1 calc R
C18 C 0.6056(2) 0.13178(19) 0.38783(8) 0.0174(3) Uani 1 1 d .
C19 C 0.5857(2) -0.03762(19) 0.37850(8) 0.0176(3) Uani 1 1 d .
H19 H 0.5828 -0.1042 0.4147 0.021 Uiso 1 1 calc R
C20 C 0.5691(2) -0.11498(19) 0.31564(8) 0.0169(3) Uani 1 1 d .
C21 C 0.5491(2) -0.29043(19) 0.30503(8) 0.0200(3) Uani 1 1 d .
H21 H 0.5424 -0.3594 0.3406 0.024 Uiso 1 1 calc R
C22 C 0.5395(2) -0.3600(2) 0.24388(8) 0.0222(3) Uani 1 1 d .
H22 H 0.5278 -0.4769 0.2373 0.027 Uiso 1 1 calc R
C23 C 0.5469(2) -0.2597(2) 0.19042(8) 0.0223(3) Uani 1 1 d .
H23 H 0.5411 -0.3094 0.1482 0.027 Uiso 1 1 calc R
C24 C 0.5624(2) -0.0909(2) 0.19905(8) 0.0206(3) Uani 1 1 d .
H24 H 0.5660 -0.0245 0.1628 0.025 Uiso 1 1 calc R
C25 C 0.5731(2) -0.01439(19) 0.26208(8) 0.0172(3) Uani 1 1 d .
C26 C 0.5901(2) 0.16042(19) 0.27285(8) 0.0197(3) Uani 1 1 d .
H26 H 0.5905 0.2287 0.2371 0.024 Uiso 1 1 calc R
C27 C 0.6059(2) 0.23143(19) 0.33396(8) 0.0194(3) Uani 1 1 d .
H27 H 0.6172 0.3484 0.3403 0.023 Uiso 1 1 calc R

loop_
_atom_site_aniso_label
_atom_site_aniso_U_11
_atom_site_aniso_U_22
_atom_site_aniso_U_33
_atom_site_aniso_U_23
_atom_site_aniso_U_13
_atom_site_aniso_U_12
Br1 0.02238(10) 0.02456(9) 0.02163(10) 0.00479(6) 0.00135(6) 0.00748(7)
O3 0.0329(8) 0.0304(7) 0.0283(7) 0.0076(6) 0.0094(6) 0.0150(6)
O1 0.0289(7) 0.0232(6) 0.0181(6) -0.0006(5) 0.0045(5) 0.0019(5)
O2 0.0195(6) 0.0178(5) 0.0217(6) -0.0040(4) 0.0049(5) 0.0015(4)
N1 0.0206(7) 0.0173(6) 0.0179(7) -0.0001(5) 0.0050(5) 0.0039(5)
C1 0.0182(8) 0.0188(7) 0.0169(8) -0.0007(6) -0.0007(6) 0.0079(6)
C2 0.0195(8) 0.0188(7) 0.0198(8) -0.0008(6) 0.0032(6) 0.0043(6)
C3 0.0231(8) 0.0185(7) 0.0182(8) -0.0003(6) 0.0002(6) 0.0041(6)
C4 0.0204(8) 0.0190(7) 0.0181(8) -0.0012(6) 0.0000(6) 0.0031(6)
C5 0.0223(8) 0.0185(7) 0.0179(8) -0.0005(6) 0.0008(6) 0.0025(6)
C6 0.0219(8) 0.0183(7) 0.0205(8) -0.0009(6) 0.0008(6) 0.0022(6)
C7 0.0219(8) 0.0173(7) 0.0197(8) -0.0012(6) 0.0017(6) 0.0012(6)
C8 0.0226(9) 0.0179(7) 0.0213(8) -0.0012(6) 0.0022(7) 0.0015(6)
C9 0.0237(9) 0.0173(7) 0.0215(8) -0.0002(6) 0.0026(7) 0.0023(6)
C10 0.0241(9) 0.0176(7) 0.0225(8) -0.0002(6) 0.0040(7) 0.0030(6)
C11 0.0253(9) 0.0149(7) 0.0244(8) 0.0005(6) 0.0051(7) 0.0044(6)
C12 0.0201(8) 0.0228(8) 0.0218(8) 0.0020(6) 0.0014(6) 0.0038(6)
C13 0.0260(9) 0.0228(8) 0.0256(9) 0.0028(7) 0.0026(7) 0.0098(7)
C14 0.0331(10) 0.0196(8) 0.0202(8) -0.0011(6) 0.0044(7) 0.0045(7)
C15 0.0249(9) 0.0271(9) 0.0229(9) -0.0031(7) 0.0002(7) 0.0025(7)
C16 0.0202(8) 0.0267(8) 0.0203(8) -0.0005(6) 0.0022(6) 0.0069(7)
C17 0.0216(8) 0.0157(7) 0.0199(8) -0.0006(6) 0.0030(6) 0.0020(6)
C18 0.0143(7) 0.0193(7) 0.0187(8) 0.0002(6) 0.0015(6) 0.0040(6)
C19 0.0164(8) 0.0193(7) 0.0178(8) 0.0037(6) 0.0023(6) 0.0044(6)
C20 0.0133(7) 0.0174(7) 0.0198(8) 0.0006(6) 0.0009(6) 0.0032(6)
C21 0.0211(8) 0.0172(7) 0.0223(8) 0.0035(6) 0.0032(6) 0.0048(6)
C22 0.0222(9) 0.0176(7) 0.0262(9) -0.0021(6) 0.0006(7) 0.0044(6)
C23 0.0211(8) 0.0258(8) 0.0188(8) -0.0048(6) -0.0006(6) 0.0045(7)
C24 0.0198(8) 0.0237(8) 0.0185(8) 0.0028(6) 0.0013(6) 0.0048(6)
C25 0.0130(7) 0.0191(7) 0.0191(8) -0.0004(6) 0.0016(6) 0.0027(6)
C26 0.0202(8) 0.0186(7) 0.0206(8) 0.0047(6) 0.0014(6) 0.0041(6)
C27 0.0197(8) 0.0147(7) 0.0237(8) 0.0009(6) 0.0029(6) 0.0031(6)

loop_
_atom_type_symbol
_atom_type_description
_atom_type_scat_dispersion_real
_atom_type_scat_dispersion_imag
_atom_type_scat_source
C C 0.0033 0.0016 'International Tables Vol C Tables 4.2.6.8 and 6.1.1.4'
H H 0.0000 0.0000 'International Tables Vol C Tables 4.2.6.8 and 6.1.1.4'
Br Br -0.2901 2.4595 'International Tables Vol C Tables 4.2.6.8 and 6.1.1.4'
N N 0.0061 0.0033 'International Tables Vol C Tables 4.2.6.8 and 6.1.1.4'
O O 0.0106 0.0060 'International Tables Vol C Tables 4.2.6.8 and 6.1.1.4'

loop_
_geom_angle_atom_site_label_1
_geom_angle_atom_site_label_2
_geom_angle_atom_site_label_3
_geom_angle
H3WA O3 H3WB 104(3)
C1 O2 C17 114.36(12)
C12 N1 C11 118.97(14)
C16 N1 C11 119.81(14)
C16 N1 C12 121.17(14)
O1 C1 O2 122.67(14)
O1 C1 C2 125.36(14)
O2 C1 C2 111.95(14)
C1 C2 H2A 109.1
C1 C2 H2B 109.1
C1 C2 C3 112.34(14)
H2A C2 H2B 107.9
C3 C2 H2A 109.1
C3 C2 H2B 109.1
C2 C3 H3A 108.7
C2 C3 H3B 108.7
H3A C3 H3B 107.6
C4 C3 C2 114.17(14)
C4 C3 H3A 108.7
C4 C3 H3B 108.7
C3 C4 H4A 109.3
C3 C4 H4B 109.3
C3 C4 C5 111.79(14)
H4A C4 H4B 107.9
C5 C4 H4A 109.3
C5 C4 H4B 109.3
C4 C5 H5A 108.7
C4 C5 H5B 108.7
H5A C5 H5B 107.6
C6 C5 C4 114.27(14)
C6 C5 H5A 108.7
C6 C5 H5B 108.7
C5 C6 H6A 109.3
C5 C6 H6B 109.3
C5 C6 C7 111.67(14)
H6A C6 H6B 107.9
C7 C6 H6A 109.3
C7 C6 H6B 109.3
C6 C7 H7A 108.7
C6 C7 H7B 108.7
C6 C7 C8 114.37(14)
H7A C7 H7B 107.6
C8 C7 H7A 108.7
C8 C7 H7B 108.7
C7 C8 H8A 109.4
C7 C8 H8B 109.4
H8A C8 H8B 108.0
C9 C8 C7 110.98(14)
C9 C8 H8A 109.4
C9 C8 H8B 109.4
C8 C9 H9A 108.4
C8 C9 H9B 108.4
C8 C9 C10 115.30(14)
H9A C9 H9B 107.5
C10 C9 H9A 108.4
C10 C9 H9B 108.4
C9 C10 H10A 110.1
C9 C10 H10B 110.1
H10A C10 H10B 108.4
C11 C10 C9 108.19(14)
C11 C10 H10A 110.1
C11 C10 H10B 110.1
N1 C11 C10 113.49(14)
N1 C11 H11A 108.9
N1 C11 H11B 108.9
C10 C11 H11A 108.9
C10 C11 H11B 108.9
H11A C11 H11B 107.7
N1 C12 H12 119.8
N1 C12 C13 120.45(16)
C13 C12 H12 119.8
C12 C13 H13 120.4
C12 C13 C14 119.20(16)
C14 C13 H13 120.4
C13 C14 H14 120.3
C15 C14 C13 119.42(16)
C15 C14 H14 120.3
C14 C15 H15 120.2
C16 C15 C14 119.50(16)
C16 C15 H15 120.2
N1 C16 C15 120.24(16)
N1 C16 H16 119.9
C15 C16 H16 119.9
O2 C17 H17A 109.7
O2 C17 H17B 109.7
O2 C17 C18 109.82(13)
H17A C17 H17B 108.2
C18 C17 H17A 109.7
C18 C17 H17B 109.7
C19 C18 C17 119.34(15)
C19 C18 C27 119.73(14)
C27 C18 C17 120.80(14)
C18 C19 H19 119.4
C18 C19 C20 121.14(15)
C20 C19 H19 119.4
C19 C20 C21 121.94(15)
C25 C20 C19 118.85(14)
C25 C20 C21 119.20(14)
C20 C21 H21 119.9
C22 C21 C20 120.27(16)
C22 C21 H21 119.9
C21 C22 H22 119.7
C21 C22 C23 120.69(15)
C23 C22 H22 119.7
C22 C23 H23 119.8
C24 C23 C22 120.32(15)
C24 C23 H23 119.8
C23 C24 H24 119.8
C23 C24 C25 120.45(16)
C25 C24 H24 119.8
C20 C25 C24 119.04(14)
C20 C25 C26 119.00(14)
C26 C25 C24 121.96(15)
C25 C26 H26 119.6
C27 C26 C25 120.82(15)
C27 C26 H26 119.6
C18 C27 H27 119.8
C26 C27 C18 120.43(14)
C26 C27 H27 119.8

loop_
_geom_bond_atom_site_label_1
_geom_bond_atom_site_label_2
_geom_bond_distance
O3 H3WA 0.759(18)
O3 H3WB 0.776(18)
O1 C1 1.204(2)
O2 C1 1.3524(19)
O2 C17 1.4475(19)
N1 C11 1.4889(19)
N1 C12 1.347(2)
N1 C16 1.347(2)
C1 C2 1.505(2)
C2 H2A 0.9900
C2 H2B 0.9900
C2 C3 1.530(2)
C3 H3A 0.9900
C3 H3B 0.9900
C3 C4 1.525(2)
C4 H4A 0.9900
C4 H4B 0.9900
C4 C5 1.530(2)
C5 H5A 0.9900
C5 H5B 0.9900
C5 C6 1.524(2)
C6 H6A 0.9900
C6 H6B 0.9900
C6 C7 1.524(2)
C7 H7A 0.9900
C7 H7B 0.9900
C7 C8 1.530(2)
C8 H8A 0.9900
C8 H8B 0.9900
C8 C9 1.526(2)
C9 H9A 0.9900
C9 H9B 0.9900
C9 C10 1.526(2)
C10 H10A 0.9900
C10 H10B 0.9900
C10 C11 1.519(2)
C11 H11A 0.9900
C11 H11B 0.9900
C12 H12 0.9500
C12 C13 1.377(2)
C13 H13 0.9500
C13 C14 1.388(3)
C14 H14 0.9500
C14 C15 1.381(3)
C15 H15 0.9500
C15 C16 1.378(2)
C16 H16 0.9500
C17 H17A 0.9900
C17 H17B 0.9900
C17 C18 1.502(2)
C18 C19 1.373(2)
C18 C27 1.416(2)
C19 H19 0.9500
C19 C20 1.420(2)
C20 C21 1.424(2)
C20 C25 1.415(2)
C21 H21 0.9500
C21 C22 1.368(2)
C22 H22 0.9500
C22 C23 1.411(2)
C23 H23 0.9500
C23 C24 1.371(2)
C24 H24 0.9500
C24 C25 1.425(2)
C25 C26 1.422(2)
C26 H26 0.9500
C26 C27 1.367(2)
C27 H27 0.9500

loop_
_geom_hbond_atom_site_label_D
_geom_hbond_atom_site_label_H
_geom_hbond_atom_site_label_A
_geom_hbond_distance_DH
_geom_hbond_distance_HA
_geom_hbond_distance_DA
_geom_hbond_angle_DHA
_geom_hbond_site_symmetry_A
O3 H3WA Br1 0.759(18) 2.584(19) 3.3419(15) 176(2) .
O3 H3WB Br1 0.776(18) 2.536(18) 3.3118(15) 177(2) 2_665

loop_
_geom_torsion_atom_site_label_1
_geom_torsion_atom_site_label_2
_geom_torsion_atom_site_label_3
_geom_torsion_atom_site_label_4
_geom_torsion
O1 C1 C2 C3 20.4(2)
O2 C1 C2 C3 -161.42(13)
O2 C17 C18 C19 149.24(14)
O2 C17 C18 C27 -35.0(2)
N1 C12 C13 C14 0.4(3)
C1 O2 C17 C18 166.50(13)
C1 C2 C3 C4 -159.15(14)
C2 C3 C4 C5 174.34(14)
C3 C4 C5 C6 -172.60(14)
C4 C5 C6 C7 177.19(14)
C5 C6 C7 C8 -177.81(14)
C6 C7 C8 C9 179.51(14)
C7 C8 C9 C10 -178.65(14)
C8 C9 C10 C11 177.70(15)
C9 C10 C11 N1 174.09(14)
C11 N1 C12 C13 176.36(16)
C11 N1 C16 C15 -176.70(16)
C12 N1 C11 C10 74.04(19)
C12 N1 C16 C15 0.8(3)
C12 C13 C14 C15 0.7(3)
C13 C14 C15 C16 -1.0(3)
C14 C15 C16 N1 0.3(3)
C16 N1 C11 C10 -108.45(18)
C16 N1 C12 C13 -1.1(3)
C17 O2 C1 O1 2.6(2)
C17 O2 C1 C2 -175.67(13)
C17 C18 C19 C20 177.20(14)
C17 C18 C27 C26 -177.08(15)
C18 C19 C20 C21 179.71(15)
C18 C19 C20 C25 -0.1(2)
C19 C18 C27 C26 -1.3(2)
C19 C20 C21 C22 -177.86(16)
C19 C20 C25 C24 178.02(14)
C19 C20 C25 C26 -1.2(2)
C20 C21 C22 C23 -0.8(3)
C20 C25 C26 C27 1.2(2)
C21 C20 C25 C24 -1.8(2)
C21 C20 C25 C26 178.99(15)
C21 C22 C23 C24 -0.5(3)
C22 C23 C24 C25 0.6(3)
C23 C24 C25 C20 0.6(2)
C23 C24 C25 C26 179.69(16)
C24 C25 C26 C27 -177.92(15)
C25 C20 C21 C22 2.0(2)
C25 C26 C27 C18 0.0(2)
C27 C18 C19 C20 1.4(2)
